data_7248369
loop_
_publ_author_name
'Li, Ke'
'Liu, Yufeng'
'Yang, Guoping'
'Zheng, Zhijian'
'Lin, Xiaoling'
'Zhang, Zhibin'
'Li, Shujun'
'Liu, Yunhai'
'Wei, Yongge'

_publ_section_title
;
 Highly-stable Silverton-type UIV-containing polyoxomolybdate frameworks
 for the heterogeneous catalytic synthesis of quinazolinones
;
_journal_issue 11
_journal_name_full 'Green Chemistry'
_journal_page_first 6454
_journal_page_last 6460
_journal_paper_doi 10.1039/D4GC00877D
_journal_volume 26
_journal_year 2024
_chemical_formula_moiety 'Mo12 Na5.8 O54 U, 1.5(O)'
_chemical_formula_sum 'H29.2 Mo12 Na5.8 O55.5 U'
_chemical_formula_weight 2440.08
_space_group_crystal_system trigonal
_space_group_IT_number 148
_space_group_name_Hall '-R 3'
_space_group_name_H-M_alt 'R -3 :H'
_atom_sites_solution_primary dual
_audit_creation_date 2023-09-20
_audit_creation_method
;
Olex2 1.5
(compiled 2023.08.24 svn.re1ec1418 for OlexSys, GUI svn.r6817)
;
_audit_update_record
;
2023-09-20 deposited with the CCDC.	2024-04-02 downloaded from the CCDC.
;
_cell_angle_alpha 90
_cell_angle_beta 90
_cell_angle_gamma 120
_cell_formula_units_Z 3
_cell_length_a 19.0319(3)
_cell_length_b 19.0319(3)
_cell_length_c 11.4460(5)
_cell_measurement_reflns_used 9996
_cell_measurement_temperature 150.00
_cell_measurement_theta_max 28.294
_cell_measurement_theta_min 2.167
_cell_volume 3590.45(18)
_computing_cell_refinement 'SAINT V8.38A (Bruker, 2018)'
_computing_data_reduction 'SAINT V8.38A (Bruker, 2018)'
_computing_molecular_graphics 'Olex2 1.5 (Dolomanov et al., 2009)'
_computing_publication_material 'Olex2 1.5 (Dolomanov et al., 2009)'
_computing_structure_refinement 'SHELXL 2018/3 (Sheldrick, 2015)'
_computing_structure_solution 'SHELXT 2018/2 (Sheldrick, 2018)'
_diffrn_ambient_temperature 150.00
_diffrn_measured_fraction_theta_full 0.998
_diffrn_measured_fraction_theta_max 0.995
_diffrn_measurement_device_type 'CCD area detector'
_diffrn_measurement_method 'phi and omega scans'
_diffrn_radiation_monochromator graphite
_diffrn_radiation_type MoK\a
_diffrn_radiation_wavelength 0.71073
_diffrn_reflns_av_R_equivalents 0.0261
_diffrn_reflns_av_unetI/netI 0.0192
_diffrn_reflns_Laue_measured_fraction_full 0.998
_diffrn_reflns_Laue_measured_fraction_max 0.995
_diffrn_reflns_limit_h_max 25
_diffrn_reflns_limit_h_min -25
_diffrn_reflns_limit_k_max 25
_diffrn_reflns_limit_k_min -25
_diffrn_reflns_limit_l_max 15
_diffrn_reflns_limit_l_min -14
_diffrn_reflns_number 11019
_diffrn_reflns_point_group_measured_fraction_full 0.998
_diffrn_reflns_point_group_measured_fraction_max 0.995
_diffrn_reflns_theta_full 25.242
_diffrn_reflns_theta_max 28.298
_diffrn_reflns_theta_min 2.140
_diffrn_source_current 1.4
_diffrn_source_power 0.07
_diffrn_source_voltage 50.0
_exptl_absorpt_coefficient_mu 6.584
_exptl_absorpt_correction_T_max 0.0962
_exptl_absorpt_correction_T_min 0.0614
_exptl_absorpt_correction_type multi-scan
_exptl_absorpt_process_details
;
SADABS-2016/2 (Bruker,2016/2) was used for absorption correction.
wR2(int) was 0.1481 before and 0.0594 after correction.
The Ratio of minimum to maximum transmission is 0.6383.
The \l/2 correction factor is Not present.
;
_exptl_crystal_colour 'clear light orange'
_exptl_crystal_colour_lustre clear
_exptl_crystal_colour_modifier light
_exptl_crystal_colour_primary orange
_exptl_crystal_density_diffrn 3.386
_exptl_crystal_description block
_exptl_crystal_F_000 3399
_exptl_crystal_recrystallization_method 'Re-crystallisation from solvent: H2O'
_exptl_crystal_size_max 0.14
_exptl_crystal_size_mid 0.12
_exptl_crystal_size_min 0.08
_refine_diff_density_max 1.106
_refine_diff_density_min -0.759
_refine_diff_density_rms 0.147
_refine_ls_extinction_method none
_refine_ls_goodness_of_fit_ref 1.093
_refine_ls_hydrogen_treatment undef
_refine_ls_matrix_type full
_refine_ls_number_parameters 167
_refine_ls_number_reflns 1985
_refine_ls_number_restraints 48
_refine_ls_restrained_S_all 1.107
_refine_ls_R_factor_all 0.0215
_refine_ls_R_factor_gt 0.0201
_refine_ls_shift/su_max 0.001
_refine_ls_shift/su_mean 0.000
_refine_ls_structure_factor_coef Fsqd
_refine_ls_weighting_details 'w=1/[\s^2^(Fo^2^)+(0.0211P)^2^+28.3595P] where P=(Fo^2^+2Fc^2^)/3'
_refine_ls_weighting_scheme calc
_refine_ls_wR_factor_gt 0.0487
_refine_ls_wR_factor_ref 0.0494
_reflns_Friedel_coverage 0.000
_reflns_number_gt 1918
_reflns_number_total 1985
_reflns_threshold_expression 'I > 2\s(I)'
_cod_data_source_file d4gc00877d2.cif
_cod_data_source_block naumo12
_cod_depositor_comments 'Adding full bibliography for 7248368--7248371.cif.'
_cod_original_cell_volume 3590.45(19)
_cod_original_sg_symbol_H-M 'R -3'
_cod_original_formula_sum 'H29.20 Mo12 Na5.80 O55.50 U'
_cod_database_code 7248369
_shelx_shelxl_version_number 2018/3
_shelx_space_group_comment
;
The symmetry employed for this shelxl refinement is uniquely defined
by the following loop, which should always be used as a source of
symmetry information in preference to the above space-group names.
They are only intended as comments.
;
_shelx_estimated_absorpt_t_max 0.621
_shelx_estimated_absorpt_t_min 0.459
_olex2_refinement_description
;
1. Uiso/Uaniso restraints and constraints
Uanis(O9A) \\sim Ueq, Uanis(O8) \\sim Ueq, Uanis(O8A) \\sim Ueq, Uanis(O8B)
\\sim Ueq, Uanis(O8C) \\sim Ueq, Uanis(O8D) \\sim Ueq: with sigma of 0.005 and
sigma for terminal atoms of 0.01
Uanis(Na2) \\sim Ueq, Uanis(Na2A) \\sim Ueq: with sigma of 0.003 and sigma for
terminal atoms of 0.006
2. Others
 Fixed Sof: Na2(0.5) Na2A(0.3) O8(0.45) O8C(0.2) O8D(0.1) O9(0.75) O9A(0.25)
 O8A(0.25) O8B(0.25)
;
_olex2_submission_special_instructions 'No special instructions were received'

loop_
_space_group_symop_operation_xyz
'x, y, z'
'-y, x-y, z'
'-x+y, -x, z'
'x+2/3, y+1/3, z+1/3'
'-y+2/3, x-y+1/3, z+1/3'
'-x+y+2/3, -x+1/3, z+1/3'
'x+1/3, y+2/3, z+2/3'
'-y+1/3, x-y+2/3, z+2/3'
'-x+y+1/3, -x+2/3, z+2/3'
'-x, -y, -z'
'y, -x+y, -z'
'x-y, x, -z'
'-x+2/3, -y+1/3, -z+1/3'
'y+2/3, -x+y+1/3, -z+1/3'
'x-y+2/3, x+1/3, -z+1/3'
'-x+1/3, -y+2/3, -z+2/3'
'y+1/3, -x+y+2/3, -z+2/3'
'x-y+1/3, x+2/3, -z+2/3'

loop_
_atom_site_label
_atom_site_type_symbol
_atom_site_fract_x
_atom_site_fract_y
_atom_site_fract_z
_atom_site_U_iso_or_equiv
_atom_site_adp_type
_atom_site_occupancy
_atom_site_site_symmetry_order
_atom_site_calc_flag
_atom_site_refinement_flags_posn
_atom_site_refinement_flags_adp
_atom_site_refinement_flags_occupancy
_atom_site_disorder_assembly
_atom_site_disorder_group
U1 U 0.666667 0.333333 0.333333 0.01233(8) Uani 1 6 d S T P . .
Mo1 Mo 0.56103(2) 0.43420(2) 0.41365(3) 0.01589(8) Uani 1 1 d . . . . .
Mo2 Mo 0.53222(2) 0.28645(2) 0.56968(3) 0.01444(8) Uani 1 1 d . . . . .
Na1 Na 0.666667 0.333333 0.833333 0.0174(7) Uani 1 6 d S T P . .
Na2 Na 0.3391(3) 0.0722(3) 0.4963(4) 0.0256(9) Uani 0.5 1 d . U P A 1
Na2A Na 0.3463(5) 0.0753(5) 0.5417(7) 0.0316(18) Uani 0.3 1 d . U P A 2
O1 O 0.59831(14) 0.24528(14) 0.5073(2) 0.0149(5) Uani 1 1 d . . . . .
O2 O 0.56068(16) 0.30230(16) 0.7144(2) 0.0199(5) Uani 1 1 d . . . . .
O3 O 0.43787(16) 0.20292(17) 0.5747(2) 0.0231(5) Uani 1 1 d . . . . .
O4 O 0.50392(15) 0.37081(16) 0.5521(2) 0.0201(5) Uani 1 1 d . . . . .
O5 O 0.63622(14) 0.44420(14) 0.2905(2) 0.0158(5) Uani 1 1 d . . . . .
O6 O 0.60787(17) 0.53051(16) 0.4694(2) 0.0249(6) Uani 1 1 d . . . . .
O7 O 0.48128(16) 0.42698(17) 0.3355(2) 0.0241(6) Uani 1 1 d . . . . .
O8 O 0.2787(5) -0.0542(4) 0.4082(9) 0.0382(17) Uani 0.45 1 d . U P A 1
O8C O 0.2743(10) -0.0546(10) 0.4901(19) 0.038(4) Uani 0.2 1 d . U P A 2
O8D O 0.2636(16) -0.0334(18) 0.589(3) 0.028(6) Uani 0.1 1 d . U P A 1
O9 O 0.2431(3) 0.1146(4) 0.4619(6) 0.0459(14) Uani 0.75 1 d . . P A 1
O9A O 0.2320(11) 0.0759(12) 0.4388(18) 0.050(5) Uani 0.25 1 d . U P A 2
O8A O 0.2744(8) 0.0067(8) 0.3051(11) 0.038(3) Uani 0.25 1 d . U P B 2
O8B O 0.3195(9) -0.0353(8) 0.3445(12) 0.036(3) Uani 0.25 1 d . U P A -1

loop_
_atom_site_aniso_label
_atom_site_aniso_U_11
_atom_site_aniso_U_22
_atom_site_aniso_U_33
_atom_site_aniso_U_23
_atom_site_aniso_U_13
_atom_site_aniso_U_12
U1 0.01191(9) 0.01191(9) 0.01316(15) 0.000 0.000 0.00596(5)
Mo1 0.01788(14) 0.01812(14) 0.01593(15) 0.00032(10) 0.00125(10) 0.01219(12)
Mo2 0.01302(13) 0.01670(14) 0.01356(14) 0.00076(10) 0.00136(10) 0.00741(11)
Na1 0.0178(10) 0.0178(10) 0.0165(16) 0.000 0.000 0.0089(5)
Na2 0.0218(16) 0.0221(15) 0.030(2) 0.0065(16) 0.0040(16) 0.0087(12)
Na2A 0.028(3) 0.029(3) 0.030(3) -0.003(2) 0.003(2) 0.0087(19)
O1 0.0148(11) 0.0136(11) 0.0160(11) -0.0010(9) -0.0008(9) 0.0069(9)
O2 0.0200(12) 0.0243(13) 0.0167(12) 0.0011(10) 0.0019(9) 0.0119(11)
O3 0.0188(12) 0.0270(14) 0.0198(13) 0.0001(10) 0.0022(10) 0.0086(11)
O4 0.0222(13) 0.0254(13) 0.0189(13) 0.0023(10) 0.0029(10) 0.0167(11)
O5 0.0169(11) 0.0137(11) 0.0173(12) -0.0005(9) 0.0003(9) 0.0080(9)
O6 0.0300(14) 0.0229(13) 0.0266(14) -0.0019(11) 0.0019(11) 0.0167(12)
O7 0.0257(13) 0.0330(15) 0.0222(13) 0.0023(11) 0.0003(11) 0.0210(12)
O8 0.032(3) 0.021(3) 0.062(4) 0.000(3) -0.015(3) 0.013(2)
O8C 0.030(7) 0.028(6) 0.066(9) -0.007(6) -0.002(6) 0.022(5)
O8D 0.017(9) 0.030(10) 0.035(10) -0.007(8) 0.000(7) 0.010(7)
O9 0.031(3) 0.052(3) 0.058(4) 0.016(3) 0.017(2) 0.023(3)
O9A 0.035(7) 0.054(8) 0.060(8) 0.002(7) 0.020(6) 0.020(7)
O8A 0.037(6) 0.039(6) 0.034(6) 0.010(5) -0.004(5) 0.017(5)
O8B 0.043(5) 0.030(4) 0.038(5) -0.005(4) -0.014(4) 0.021(4)

loop_
_atom_type_symbol
_atom_type_description
_atom_type_scat_dispersion_real
_atom_type_scat_dispersion_imag
_atom_type_scat_source
Mo Mo -1.6832 0.6857 'International Tables Vol C Tables 4.2.6.8 and 6.1.1.4'
Na Na 0.0362 0.0249 'International Tables Vol C Tables 4.2.6.8 and 6.1.1.4'
O O 0.0106 0.0060 'International Tables Vol C Tables 4.2.6.8 and 6.1.1.4'
U U -9.6767 9.6646 'International Tables Vol C Tables 4.2.6.8 and 6.1.1.4'
H H 0.0000 0.0000 'International Tables Vol C Tables 4.2.6.8 and 6.1.1.4'

loop_
_geom_angle_atom_site_label_1
_geom_angle_atom_site_label_2
_geom_angle_atom_site_label_3
_geom_angle
_geom_angle_site_symmetry_1
_geom_angle_site_symmetry_3
_geom_angle_publ_flag
O1 U1 O1 63.51(9) 18_545 16_655 ?
O1 U1 O1 180.0 2_655 17 ?
O1 U1 O1 63.51(9) 2_655 3_665 ?
O1 U1 O1 63.51(9) 16_655 17 ?
O1 U1 O1 180.0 18_545 3_665 ?
O1 U1 O1 116.49(9) 16_655 3_665 ?
O1 U1 O1 63.51(9) . 3_665 ?
O1 U1 O1 116.49(9) 18_545 2_655 ?
O1 U1 O1 116.49(9) 18_545 . ?
O1 U1 O1 116.49(9) . 17 ?
O1 U1 O1 180.0 16_655 . ?
O1 U1 O1 116.49(9) 16_655 2_655 ?
O1 U1 O1 63.51(9) 2_655 . ?
O1 U1 O1 63.51(9) 18_545 17 ?
O1 U1 O1 116.49(9) 17 3_665 ?
O5 U1 O1 116.69(8) 3_665 . ?
O5 U1 O1 116.69(8) 16_655 17 ?
O5 U1 O1 116.69(8) 2_655 3_665 ?
O5 U1 O1 63.88(8) 2_655 . ?
O5 U1 O1 63.88(8) 17 16_655 ?
O5 U1 O1 116.69(8) 17 18_545 ?
O5 U1 O1 62.74(8) . 16_655 ?
O5 U1 O1 63.31(8) 18_545 . ?
O5 U1 O1 116.12(8) 3_665 17 ?
O5 U1 O1 117.26(8) . . ?
O5 U1 O1 63.31(8) 2_655 18_545 ?
O5 U1 O1 117.26(8) 18_545 18_545 ?
O5 U1 O1 62.74(8) 16_655 . ?
O5 U1 O1 116.11(8) . 18_545 ?
O5 U1 O1 117.26(8) 16_655 16_655 ?
O5 U1 O1 62.74(8) 2_655 17 ?
O5 U1 O1 117.26(8) 2_655 2_655 ?
O5 U1 O1 63.88(8) 18_545 17 ?
O5 U1 O1 63.31(8) 16_655 2_655 ?
O5 U1 O1 116.12(8) 2_655 16_655 ?
O5 U1 O1 116.11(8) 16_655 3_665 ?
O5 U1 O1 116.69(8) 18_545 16_655 ?
O5 U1 O1 62.74(8) 17 2_655 ?
O5 U1 O1 117.26(8) 3_665 3_665 ?
O5 U1 O1 63.31(8) 3_665 16_655 ?
O5 U1 O1 63.31(8) 17 3_665 ?
O5 U1 O1 116.12(8) 18_545 2_655 ?
O5 U1 O1 63.89(8) . 3_665 ?
O5 U1 O1 62.74(8) 18_545 3_665 ?
O5 U1 O1 63.88(8) 16_655 18_545 ?
O5 U1 O1 116.69(8) . 2_655 ?
O5 U1 O1 63.88(8) 3_665 2_655 ?
O5 U1 O1 117.26(8) 17 17 ?
O5 U1 O1 116.12(8) 17 . ?
O5 U1 O1 62.74(8) 3_665 18_545 ?
O5 U1 O1 63.31(8) . 17 ?
O5 U1 O5 180.0 2_655 17 ?
O5 U1 O5 63.75(4) 18_545 . ?
O5 U1 O5 116.26(4) 3_665 . ?
O5 U1 O5 63.75(4) 17 . ?
O5 U1 O5 116.25(4) 3_665 2_655 ?
O5 U1 O5 116.25(4) 16_655 17 ?
O5 U1 O5 63.75(4) 2_655 18_545 ?
O5 U1 O5 116.25(4) 16_655 18_545 ?
O5 U1 O5 116.25(4) 17 18_545 ?
O5 U1 O5 63.74(4) 16_655 2_655 ?
O5 U1 O5 180.0 16_655 . ?
O5 U1 O5 180.0 3_665 18_545 ?
O5 U1 O5 63.74(4) 16_655 3_665 ?
O5 U1 O5 116.26(4) 2_655 . ?
O5 U1 O5 63.75(4) 3_665 17 ?
Mo2 Mo1 U1 63.410(8) . . ?
O1 Mo1 U1 45.13(6) 3_665 . ?
O1 Mo1 Mo2 47.04(6) 3_665 . ?
O4 Mo1 U1 99.64(7) . . ?
O4 Mo1 Mo2 36.24(7) . . ?
O4 Mo1 O1 72.88(9) . 3_665 ?
O4 Mo1 O5 73.00(10) . 18_545 ?
O5 Mo1 U1 43.44(7) . . ?
O5 Mo1 U1 44.95(6) 18_545 . ?
O5 Mo1 Mo2 45.74(6) 18_545 . ?
O5 Mo1 Mo2 106.84(7) . . ?
O5 Mo1 O1 69.66(8) 18_545 3_665 ?
O5 Mo1 O1 77.03(9) . 3_665 ?
O5 Mo1 O4 143.08(10) . . ?
O5 Mo1 O5 76.85(11) . 18_545 ?
O6 Mo1 U1 123.16(9) . . ?
O6 Mo1 Mo2 120.78(10) . . ?
O6 Mo1 O1 93.17(11) . 3_665 ?
O6 Mo1 O4 100.94(12) . . ?
O6 Mo1 O5 101.60(12) . . ?
O6 Mo1 O5 162.74(11) . 18_545 ?
O7 Mo1 U1 123.07(9) . . ?
O7 Mo1 Mo2 118.41(10) . . ?
O7 Mo1 O1 162.21(11) . 3_665 ?
O7 Mo1 O4 100.19(12) . . ?
O7 Mo1 O5 92.73(11) . 18_545 ?
O7 Mo1 O5 102.05(12) . . ?
O7 Mo1 O6 104.34(13) . . ?
Mo1 Mo2 U1 63.657(8) . . ?
O1 Mo2 U1 43.63(7) . . ?
O1 Mo2 U1 45.30(6) 3_665 . ?
O1 Mo2 Mo1 107.28(7) . . ?
O1 Mo2 Mo1 46.57(6) 3_665 . ?
O1 Mo2 O1 76.74(13) . 3_665 ?
O1 Mo2 O4 143.82(10) . . ?
O1 Mo2 O5 77.65(9) . 18_545 ?
O2 Mo2 U1 124.76(9) . . ?
O2 Mo2 Mo1 119.44(9) . . ?
O2 Mo2 O1 102.50(11) . . ?
O2 Mo2 O1 93.79(11) . 3_665 ?
O2 Mo2 O4 98.50(12) . . ?
O2 Mo2 O5 163.29(11) . 18_545 ?
O3 Mo2 U1 123.79(9) . . ?
O3 Mo2 Mo1 119.05(9) . . ?
O3 Mo2 O1 103.38(12) . . ?
O3 Mo2 O1 162.73(11) . 3_665 ?
O3 Mo2 O2 102.93(12) . . ?
O3 Mo2 O4 100.16(12) . . ?
O3 Mo2 O5 93.17(11) . 18_545 ?
O4 Mo2 U1 100.24(8) . . ?
O4 Mo2 Mo1 36.59(7) . . ?
O4 Mo2 O1 72.75(10) . 3_665 ?
O4 Mo2 O5 73.95(10) . 18_545 ?
O5 Mo2 U1 45.03(6) 18_545 . ?
O5 Mo2 Mo1 46.50(6) 18_545 . ?
O5 Mo2 O1 69.85(9) 18_545 3_665 ?
O2 Na1 O2 92.70(9) 3_665 17_556 ?
O2 Na1 O2 87.30(9) 2_655 3_665 ?
O2 Na1 O2 87.30(9) 16_656 18_546 ?
O2 Na1 O2 92.70(9) 16_656 3_665 ?
O2 Na1 O2 87.30(9) . 3_665 ?
O2 Na1 O2 87.30(9) 2_655 . ?
O2 Na1 O2 92.70(9) . 17_556 ?
O2 Na1 O2 180.00(9) 2_655 17_556 ?
O2 Na1 O2 87.30(9) 18_546 17_556 ?
O2 Na1 O2 87.30(9) 16_656 17_556 ?
O2 Na1 O2 92.70(9) . 18_546 ?
O2 Na1 O2 92.70(9) 2_655 16_656 ?
O2 Na1 O2 92.70(9) 2_655 18_546 ?
O2 Na1 O2 180.0 . 16_656 ?
O2 Na1 O2 180.0 18_546 3_665 ?
O3 Na2 O6 75.84(16) . 2_655 ?
O3 Na2 O8 73.6(2) . 6 ?
O3 Na2 O8B 143.1(4) . . ?
O6 Na2 O8 96.1(2) 2_655 6 ?
O6 Na2 O8B 71.8(4) 2_655 . ?
O7 Na2 O3 78.24(16) 18_545 . ?
O7 Na2 O6 77.77(16) 18_545 2_655 ?
O7 Na2 O8 97.4(3) 18_545 . ?
O7 Na2 O8 151.8(3) 18_545 6 ?
O7 Na2 O9 77.5(2) 18_545 . ?
O7 Na2 O8B 78.1(4) 18_545 . ?
O8 Na2 O3 163.1(3) . . ?
O8 Na2 O6 87.3(3) . 2_655 ?
O8 Na2 O8 109.9(3) . 6 ?
O8 Na2 O9 102.4(3) . . ?
O8 Na2 O8B 22.7(4) . . ?
O8D Na2 O3 127.6(8) . . ?
O8D Na2 O6 107.4(8) . 2_655 ?
O8D Na2 O7 154.2(8) . 18_545 ?
O8D Na2 O8 58.3(8) . . ?
O8D Na2 O8 54.0(8) . 6 ?
O8D Na2 O9 97.8(8) . . ?
O8D Na2 O8B 79.6(9) . . ?
O9 Na2 O3 92.7(2) . . ?
O9 Na2 O6 154.4(2) . 2_655 ?
O9 Na2 O8 102.5(3) . 6 ?
O9 Na2 O8B 109.2(4) . . ?
O8B Na2 O8 126.6(4) . 6 ?
O3 Na2A O6 79.5(3) . 2_655 ?
O3 Na2A O7 73.7(3) . 18_545 ?
O3 Na2A O8C 168.4(6) . . ?
O3 Na2A O9A 106.8(6) . . ?
O6 Na2A O7 70.1(2) 2_655 18_545 ?
O6 Na2A O9A 132.0(5) 2_655 . ?
O8C Na2A O6 88.9(5) . 2_655 ?
O8C Na2A O7 101.1(6) . 18_545 ?
O8C Na2A O9A 79.9(7) . . ?
O9A Na2A O7 66.7(5) . 18_545 ?
O8A Na2A O3 82.6(6) 6 . ?
O8A Na2A O6 63.9(5) 6 2_655 ?
O8A Na2A O7 131.2(6) 6 18_545 ?
O8A Na2A O8C 93.7(8) 6 . ?
O8A Na2A O9A 162.1(8) 6 . ?
Mo1 O1 U1 94.65(8) 2_655 . ?
Mo1 O1 Mo2 86.39(8) 2_655 2_655 ?
Mo2 O1 U1 93.94(8) 2_655 . ?
Mo2 O1 U1 104.44(10) . . ?
Mo2 O1 Mo1 131.86(12) . 2_655 ?
Mo2 O1 Mo2 134.39(12) . 2_655 ?
Mo2 O2 Na1 142.07(14) . . ?
Mo2 O3 Na2 149.56(18) . . ?
Mo2 O3 Na2A 155.2(3) . . ?
Mo2 O4 Mo1 107.16(12) . . ?
Mo1 O5 U1 94.97(8) 17 . ?
Mo1 O5 U1 104.15(10) . . ?
Mo1 O5 Mo1 132.27(12) . 17 ?
Mo1 O5 Mo2 132.06(12) . 17 ?
Mo2 O5 U1 95.43(8) 17 . ?
Mo2 O5 Mo1 87.76(8) 17 17 ?
Mo1 O6 Na2 148.51(18) . 3_665 ?
Mo1 O6 Na2A 151.8(3) . 3_665 ?
Na2 O6 Na2A 12.42(17) 3_665 3_665 ?
Mo1 O7 Na2 152.93(19) . 17 ?
Mo1 O7 Na2A 145.5(2) . 17 ?
Na2 O7 Na2A 7.6(2) 17 17 ?
Na2 O8 Na2 119.7(3) . 8_544 ?
O8B O8 Na2 92.9(9) . . ?
O8B O8 Na2 48.6(9) . 8_544 ?
O8 O8B Na2 64.4(8) . . ?

loop_
_geom_bond_atom_site_label_1
_geom_bond_atom_site_label_2
_geom_bond_distance
_geom_bond_site_symmetry_2
_geom_bond_publ_flag
U1 O1 2.507(2) 18_545 ?
U1 O1 2.507(2) 2_655 ?
U1 O1 2.507(2) 16_655 ?
U1 O1 2.507(2) 17 ?
U1 O1 2.507(2) . ?
U1 O1 2.507(2) 3_665 ?
U1 O5 2.500(2) 16_655 ?
U1 O5 2.500(2) 18_545 ?
U1 O5 2.500(2) 3_665 ?
U1 O5 2.500(2) . ?
U1 O5 2.500(2) 17 ?
U1 O5 2.500(2) 2_655 ?
Mo1 Mo2 3.1394(4) . ?
Mo1 O1 2.284(2) 3_665 ?
Mo1 O4 1.959(3) . ?
Mo1 O5 2.279(2) 18_545 ?
Mo1 O5 1.949(2) . ?
Mo1 O6 1.711(3) . ?
Mo1 O7 1.707(3) . ?
Mo2 O1 1.921(2) . ?
Mo2 O1 2.302(2) 3_665 ?
Mo2 O2 1.722(3) . ?
Mo2 O3 1.703(3) . ?
Mo2 O4 1.943(2) . ?
Mo2 O5 2.250(2) 18_545 ?
Na1 O2 2.254(3) 3_665 ?
Na1 O2 2.254(3) 17_556 ?
Na1 O2 2.254(3) 16_656 ?
Na1 O2 2.254(3) 2_655 ?
Na1 O2 2.254(3) 18_546 ?
Na1 O2 2.254(3) . ?
Na2 O3 2.418(5) . ?
Na2 O6 2.453(6) 2_655 ?
Na2 O7 2.274(5) 18_545 ?
Na2 O8 2.822(11) 6 ?
Na2 O8 2.317(9) . ?
Na2 O8D 2.08(3) . ?
Na2 O9 2.371(7) . ?
Na2 O8B 2.566(14) . ?
Na2A O3 2.201(9) . ?
Na2A O6 2.469(10) 2_655 ?
Na2A O7 2.692(9) 18_545 ?
Na2A O8C 2.225(18) . ?
Na2A O9A 2.48(2) . ?
Na2A O8A 1.625(17) 6 ?
O8 O8B 0.992(16) . ?

loop_
_geom_torsion_atom_site_label_1
_geom_torsion_atom_site_label_2
_geom_torsion_atom_site_label_3
_geom_torsion_atom_site_label_4
_geom_torsion
_geom_torsion_site_symmetry_1
_geom_torsion_site_symmetry_2
_geom_torsion_site_symmetry_3
_geom_torsion_site_symmetry_4
_geom_torsion_publ_flag
U1 Mo1 O6 Na2 19.1(4) . . . 3_665 ?
U1 Mo1 O6 Na2A -5.1(5) . . . 3_665 ?
U1 Mo1 O7 Na2 -20.3(5) . . . 17 ?
U1 Mo1 O7 Na2A -23.8(5) . . . 17 ?
U1 Mo2 O2 Na1 -12.0(3) . . . . ?
U1 Mo2 O3 Na2 12.5(4) . . . . ?
U1 Mo2 O3 Na2A 35.8(7) . . . . ?
Mo1 Mo2 O2 Na1 -88.8(2) . . . . ?
Mo1 Mo2 O3 Na2 88.6(4) . . . . ?
Mo1 Mo2 O3 Na2A 112.0(6) . . . . ?
Mo2 Mo1 O6 Na2 95.6(4) . . . 3_665 ?
Mo2 Mo1 O6 Na2A 71.4(5) . . . 3_665 ?
Mo2 Mo1 O7 Na2 -95.5(4) . . . 17 ?
Mo2 Mo1 O7 Na2A -99.1(4) . . . 17 ?
Na2 O8 O8B Na2 128.0(7) 8_544 . . . ?
O1 Mo1 O6 Na2 55.2(4) 3_665 . . 3_665 ?
O1 Mo1 O6 Na2A 31.0(5) 3_665 . . 3_665 ?
O1 Mo1 O7 Na2 -63.7(6) 3_665 . . 17 ?
O1 Mo1 O7 Na2A -67.2(6) 3_665 . . 17 ?
O1 Mo2 O2 Na1 -47.7(2) 3_665 . . . ?
O1 Mo2 O2 Na1 29.6(2) . . . . ?
O1 Mo2 O3 Na2 58.2(6) 3_665 . . . ?
O1 Mo2 O3 Na2 -30.1(4) . . . . ?
O1 Mo2 O3 Na2A -6.8(7) . . . . ?
O1 Mo2 O3 Na2A 81.5(8) 3_665 . . . ?
O2 Mo2 O3 Na2 -136.6(4) . . . . ?
O2 Mo2 O3 Na2A -113.2(6) . . . . ?
O3 Mo2 O2 Na1 136.7(2) . . . . ?
O4 Mo1 O6 Na2 128.4(3) . . . 3_665 ?
O4 Mo1 O6 Na2A 104.2(5) . . . 3_665 ?
O4 Mo1 O7 Na2 -128.9(4) . . . 17 ?
O4 Mo1 O7 Na2A -132.5(4) . . . 17 ?
O4 Mo2 O2 Na1 -120.8(2) . . . . ?
O4 Mo2 O3 Na2 122.2(4) . . . . ?
O4 Mo2 O3 Na2A 145.5(6) . . . . ?
O5 Mo1 O6 Na2 -22.2(4) . . . 3_665 ?
O5 Mo1 O6 Na2 60.8(6) 18_545 . . 3_665 ?
O5 Mo1 O6 Na2A 36.6(7) 18_545 . . 3_665 ?
O5 Mo1 O6 Na2A -46.4(5) . . . 3_665 ?
O5 Mo1 O7 Na2 -55.7(5) 18_545 . . 17 ?
O5 Mo1 O7 Na2 21.4(5) . . . 17 ?
O5 Mo1 O7 Na2A 17.8(5) . . . 17 ?
O5 Mo1 O7 Na2A -59.3(5) 18_545 . . 17 ?
O5 Mo2 O2 Na1 -59.1(5) 18_545 . . . ?
O5 Mo2 O3 Na2 47.9(4) 18_545 . . . ?
O5 Mo2 O3 Na2A 71.2(6) 18_545 . . . ?
O6 Mo1 O7 Na2 126.9(4) . . . 17 ?
O6 Mo1 O7 Na2A 123.3(4) . . . 17 ?
O7 Mo1 O6 Na2 -128.0(4) . . . 3_665 ?
O7 Mo1 O6 Na2A -152.2(5) . . . 3_665 ?
